data_9001254
loop_
_publ_author_name
'Rouse, R. C.'
'Peacor, D. R.'
'Metz, G. W.'

_publ_section_title
;
 Sverigeite, a structure containing planar NaO4 groups and chains of 3- and
 4-membered beryllosilicate rings
;
_journal_name_full 'American Mineralogist'
_journal_page_first 1343
_journal_page_last 1350
_journal_volume 74
_journal_year 1989
_chemical_formula_sum 'Be2 H Mg0.63 Mn1.37 Na O13 Si3 Sn'
_chemical_name_mineral Sverigeite
_space_group_IT_number 74
_symmetry_space_group_name_Hall '-I 2b 2'
_symmetry_space_group_name_H-M 'I m m a'
_cell_angle_alpha 90
_cell_angle_beta 90
_cell_angle_gamma 90
_cell_formula_units_Z 4
_cell_length_a 10.815
_cell_length_b 13.273
_cell_length_c 6.818
_cell_volume 978.707
_database_code_amcsd 0001282
_exptl_crystal_density_diffrn 3.689
_cod_original_formula_sum 'Sn (Mn1.37 Mg.63) Na Si3 Be2 O13 H'
_cod_database_code 9001254

loop_
_space_group_symop_operation_xyz
x,y,z
1/2+x,1/2+y,1/2+z
x,1/2-y,z
1/2+x,-y,1/2+z
-x,1/2+y,-z
1/2-x,+y,1/2-z
-x,y,z
1/2-x,1/2+y,1/2+z
x,-y,-z
1/2+x,1/2-y,1/2-z
x,1/2+y,-z
1/2+x,+y,1/2-z
-x,1/2-y,z
1/2-x,-y,1/2+z
-x,-y,-z
1/2-x,1/2-y,1/2-z

loop_
_atom_site_aniso_label
_atom_site_aniso_U_11
_atom_site_aniso_U_22
_atom_site_aniso_U_33
_atom_site_aniso_U_12
_atom_site_aniso_U_13
_atom_site_aniso_U_23
Sn 0.00400 0.00690 0.00230 0.00000 0.00000 0.00040
Mn1 0.00850 0.00710 0.00630 0.00000 0.00080 0.00000
Mg1 0.00850 0.00710 0.00630 0.00000 0.00080 0.00000
Na 0.03980 0.14530 0.01390 0.00000 0.00000 -0.01240
Si1 0.00030 0.00910 0.00270 0.00000 0.00000 0.00000
Si2 0.00340 0.00770 0.00260 0.00000 0.00090 0.00000

loop_
_atom_site_label
_atom_site_fract_x
_atom_site_fract_y
_atom_site_fract_z
_atom_site_occupancy
_atom_site_U_iso_or_equiv
_atom_site_type_symbol
_atom_site_attached_hydrogens
Sn 0.00000 0.00000 0.00000 1.00000 ? Sn 0
Mn1 0.25000 0.62910 0.25000 0.68500 ? Mn 0
Mg1 0.25000 0.62910 0.25000 0.31500 ? Mg 0
Na 0.00000 0.00000 0.50000 1.00000 ? Na 0
Si1 0.00000 0.25000 0.86060 1.00000 ? Si 0
Si2 0.25000 0.08320 0.25000 1.00000 ? Si 0
Be 0.63530 0.25000 0.02620 1.00000 0.00510 Be 0
O1 0.78550 0.14790 0.44210 1.00000 0.00950 O 0
O2 0.86640 0.00210 0.21300 1.00000 0.00820 O 0
O3 0.12130 0.25000 0.72110 1.00000 0.00470 O 0
O4 0.00000 0.35010 0.99320 1.00000 0.01290 O 0
O-H5 0.00000 0.25000 0.38340 1.00000 0.01800 O 1

loop_
_cod_changelog_entry_id
_cod_changelog_entry_author
_cod_changelog_entry_date
_cod_changelog_entry_text
1
;cod-tools version 3.8.0
Id: cif_guess_AMCSD_atom_types 9574 2023-05-10 09:00:05Z saulius
;
2023-05-10T18:47:13+03:00
;Derived atom types and hydrogen counts
from atom names that follow the AMCSD naming convention
(Wat == water, O-H == hydroxyl).
;

loop_
_cod_related_entry_id
_cod_related_entry_database
_cod_related_entry_code
1 AMCSD 0001282
